data_7054649
loop_
_publ_author_name
'Aaker\"oy, Christer B.'
'Wijethunga, Tharanga K.'
'Desper, John'

_publ_section_title
;
 Molecular electrostatic potential dependent selectivity of hydrogen
 bonding
;
_journal_issue 2
_journal_name_full 'New J. Chem.'
_journal_page_first 822
_journal_paper_doi 10.1039/C4NJ01324G
_journal_volume 39
_journal_year 2015
_chemical_formula_moiety
;
(C18 H16 N6) (C12 H22 O4)
;
_chemical_formula_sum 'C30 H38 N6 O4'
_chemical_formula_weight 546.66
_chemical_name_systematic
;
TW-2B-23 1,1'-di[(4-pyridyl)methyl]-2,2'-biimidazole, HOOC-(CH2)10-COOH
;
_space_group_IT_number 2
_symmetry_cell_setting triclinic
_symmetry_space_group_name_Hall '-P 1'
_symmetry_space_group_name_H-M 'P -1'
_atom_sites_solution_hydrogens geom
_atom_sites_solution_primary direct
_atom_sites_solution_secondary difmap
_audit_creation_method SHELXL-97
_cell_angle_alpha 97.644(5)
_cell_angle_beta 91.164(5)
_cell_angle_gamma 104.659(5)
_cell_formula_units_Z 1
_cell_length_a 5.6047(8)
_cell_length_b 6.8589(10)
_cell_length_c 18.879(3)
_cell_measurement_reflns_used 6437
_cell_measurement_temperature 120(2)
_cell_measurement_theta_max 68.73
_cell_measurement_theta_min 2.37
_cell_volume 694.78(18)
_computing_cell_refinement 'Bruker SAINT'
_computing_data_collection 'Bruker APEX2'
_computing_data_reduction 'Bruker SAINT'
_computing_molecular_graphics 'Bruker SHELXTL'
_computing_publication_material 'Bruker SHELXTL'
_computing_structure_refinement 'SHELXL-97 (Sheldrick, 2008)'
_computing_structure_solution 'SHELXS-97 (Sheldrick, 2008)'
_diffrn_ambient_temperature 120(2)
_diffrn_measured_fraction_theta_full 0.968
_diffrn_measured_fraction_theta_max 0.958
_diffrn_measurement_device_type 'Bruker APEX-II CCD'
_diffrn_measurement_method '\f and \w scans'
_diffrn_radiation_monochromator graphite
_diffrn_radiation_source 'fine-focus sealed tube'
_diffrn_radiation_type CuK\a
_diffrn_radiation_wavelength 1.54178
_diffrn_reflns_av_R_equivalents 0.0337
_diffrn_reflns_av_sigmaI/netI 0.0338
_diffrn_reflns_limit_h_max 6
_diffrn_reflns_limit_h_min -6
_diffrn_reflns_limit_k_max 8
_diffrn_reflns_limit_k_min -6
_diffrn_reflns_limit_l_max 21
_diffrn_reflns_limit_l_min -22
_diffrn_reflns_number 9252
_diffrn_reflns_theta_full 67.50
_diffrn_reflns_theta_max 68.24
_diffrn_reflns_theta_min 2.36
_exptl_absorpt_coefficient_mu 0.716
_exptl_absorpt_correction_T_max 0.8584
_exptl_absorpt_correction_T_min 0.8032
_exptl_absorpt_correction_type multi-scan
_exptl_absorpt_process_details SADABS
_exptl_crystal_colour bronze
_exptl_crystal_density_diffrn 1.307
_exptl_crystal_density_method 'not measured'
_exptl_crystal_description prism
_exptl_crystal_F_000 292
_exptl_crystal_size_max 0.32
_exptl_crystal_size_mid 0.28
_exptl_crystal_size_min 0.22
_refine_diff_density_max 0.311
_refine_diff_density_min -0.242
_refine_diff_density_rms 0.067
_refine_ls_extinction_method none
_refine_ls_goodness_of_fit_ref 1.472
_refine_ls_hydrogen_treatment mixed
_refine_ls_matrix_type full
_refine_ls_number_parameters 184
_refine_ls_number_reflns 2438
_refine_ls_number_restraints 0
_refine_ls_restrained_S_all 1.472
_refine_ls_R_factor_all 0.0546
_refine_ls_R_factor_gt 0.0523
_refine_ls_shift/su_max 0.000
_refine_ls_shift/su_mean 0.000
_refine_ls_structure_factor_coef Fsqd
_refine_ls_weighting_details 'calc w=1/[\s^2^(Fo^2^)+(0.1000P)^2^+0.0000P] where P=(Fo^2^+2Fc^2^)/3'
_refine_ls_weighting_scheme calc
_refine_ls_wR_factor_gt 0.1665
_refine_ls_wR_factor_ref 0.1716
_reflns_number_gt 2269
_reflns_number_total 2438
_reflns_threshold_expression >2sigma(I)
_cod_data_source_file c4nj01324g2.cif
_cod_data_source_block A1:Dod
_cod_depositor_comments
;
The following automatic conversions were performed:

'_symmetry_cell_setting' value 'Triclinic' changed to 'triclinic'
according to
/usr/data/users/saulius/crontab/automatic-downloads/current/RSC/lib/dictionaries/cif_core.dic
dictionary named 'cif_core.dic' version 2.4.2 from 2011-04-26.

Automatic conversion script
Id: cif_fix_values 3008 2015-01-20 13:52:24Z robertas 
;
_cod_original_cell_volume 694.80(18)
_cod_original_sg_symbol_H-M P-1
_cod_database_code 7054649

loop_
_symmetry_equiv_pos_as_xyz
'x, y, z'
'-x, -y, -z'

loop_
_atom_site_label
_atom_site_type_symbol
_atom_site_fract_x
_atom_site_fract_y
_atom_site_fract_z
_atom_site_U_iso_or_equiv
_atom_site_adp_type
_atom_site_occupancy
_atom_site_symmetry_multiplicity
_atom_site_calc_flag
_atom_site_refinement_flags
N11 N -0.22222(19) -0.43086(17) 0.06662(6) 0.0265(3) Uani 1 1 d .
C12 C -0.1079(2) -0.5443(2) 0.01935(6) 0.0255(4) Uani 1 1 d .
N13 N -0.21877(19) -0.74332(17) 0.01395(6) 0.0277(3) Uani 1 1 d .
C14 C -0.4097(2) -0.7578(2) 0.05975(7) 0.0280(4) Uani 1 1 d .
H14 H -0.5221 -0.8815 0.0673 0.034 Uiso 1 1 calc R
C15 C -0.4138(2) -0.5693(2) 0.09248(7) 0.0290(4) Uani 1 1 d .
H15 H -0.5263 -0.5386 0.1265 0.035 Uiso 1 1 calc R
N21 N 0.4012(2) 0.10751(18) 0.24333(6) 0.0289(3) Uani 1 1 d .
C22 C 0.2335(2) 0.1977(2) 0.21965(7) 0.0293(4) Uani 1 1 d .
H22 H 0.2475 0.3363 0.2379 0.035 Uiso 1 1 calc R
C23 C 0.0411(2) 0.0979(2) 0.16975(7) 0.0291(4) Uani 1 1 d .
H23 H -0.0726 0.1675 0.1543 0.035 Uiso 1 1 calc R
C24 C 0.0171(2) -0.1069(2) 0.14260(7) 0.0267(4) Uani 1 1 d .
C25 C 0.1824(2) -0.2037(2) 0.17004(7) 0.0288(4) Uani 1 1 d .
H25 H 0.1664 -0.3444 0.1551 0.035 Uiso 1 1 calc R
C26 C 0.3715(2) -0.0916(2) 0.21966(7) 0.0295(4) Uani 1 1 d .
H26 H 0.4840 -0.1587 0.2375 0.035 Uiso 1 1 calc R
C27 C -0.1803(2) -0.2093(2) 0.08343(7) 0.0278(4) Uani 1 1 d .
H27A H -0.3378 -0.1791 0.0975 0.033 Uiso 1 1 calc R
H27B H -0.1332 -0.1483 0.0394 0.033 Uiso 1 1 calc R
C31 C 0.8011(2) 0.5482(2) 0.32209(7) 0.0283(4) Uani 1 1 d .
O31 O 0.79854(19) 0.35345(16) 0.32029(6) 0.0371(3) Uani 1 1 d .
H31 H 0.665(4) 0.277(3) 0.2947(10) 0.045 Uiso 1 1 d .
O32 O 0.64265(19) 0.60453(16) 0.29145(6) 0.0456(4) Uani 1 1 d .
C32 C 1.0217(2) 0.6881(2) 0.36639(7) 0.0291(4) Uani 1 1 d .
H32A H 1.1734 0.6759 0.3423 0.035 Uiso 1 1 calc R
H32B H 1.0293 0.6405 0.4134 0.035 Uiso 1 1 calc R
C33 C 1.0219(2) 0.9124(2) 0.37909(7) 0.0273(4) Uani 1 1 d .
H33A H 0.8723 0.9276 0.4039 0.033 Uiso 1 1 calc R
H33B H 1.0172 0.9631 0.3325 0.033 Uiso 1 1 calc R
C34 C 1.2536(2) 1.0401(2) 0.42464(7) 0.0281(4) Uani 1 1 d .
H34A H 1.2581 0.9857 0.4705 0.034 Uiso 1 1 calc R
H34B H 1.4016 1.0232 0.3993 0.034 Uiso 1 1 calc R
C35 C 1.2682(2) 1.2674(2) 0.44081(7) 0.0282(4) Uani 1 1 d .
H35A H 1.1139 1.2848 0.4623 0.034 Uiso 1 1 calc R
H35B H 1.2808 1.3256 0.3954 0.034 Uiso 1 1 calc R
C36 C 1.4895(2) 1.38577(19) 0.49204(7) 0.0282(4) Uani 1 1 d .
H36A H 1.4750 1.3285 0.5377 0.034 Uiso 1 1 calc R
H36B H 1.6432 1.3656 0.4709 0.034 Uiso 1 1 calc R

loop_
_atom_site_aniso_label
_atom_site_aniso_U_11
_atom_site_aniso_U_22
_atom_site_aniso_U_33
_atom_site_aniso_U_23
_atom_site_aniso_U_13
_atom_site_aniso_U_12
N11 0.0255(6) 0.0238(7) 0.0280(6) 0.0001(5) -0.0005(4) 0.0043(5)
C12 0.0267(7) 0.0237(7) 0.0239(7) -0.0009(5) -0.0038(5) 0.0050(5)
N13 0.0284(6) 0.0248(6) 0.0280(6) 0.0022(5) -0.0006(5) 0.0043(4)
C14 0.0255(7) 0.0261(7) 0.0302(7) 0.0053(5) -0.0005(5) 0.0018(5)
C15 0.0262(7) 0.0302(8) 0.0293(7) 0.0047(6) 0.0027(5) 0.0047(5)
N21 0.0278(6) 0.0290(7) 0.0268(6) 0.0028(5) -0.0011(5) 0.0027(5)
C22 0.0333(7) 0.0240(7) 0.0285(7) 0.0013(6) 0.0015(5) 0.0049(6)
C23 0.0302(7) 0.0271(8) 0.0296(7) 0.0034(6) -0.0007(5) 0.0076(5)
C24 0.0251(7) 0.0275(8) 0.0256(7) 0.0025(6) 0.0025(5) 0.0042(5)
C25 0.0296(7) 0.0255(7) 0.0298(8) 0.0002(6) 0.0011(5) 0.0061(5)
C26 0.0288(7) 0.0289(8) 0.0301(7) 0.0038(6) -0.0009(5) 0.0066(6)
C27 0.0272(7) 0.0245(7) 0.0300(7) -0.0001(5) -0.0010(5) 0.0061(5)
C31 0.0306(7) 0.0242(7) 0.0280(7) 0.0009(6) -0.0009(5) 0.0048(5)
O31 0.0343(6) 0.0245(6) 0.0480(7) -0.0024(5) -0.0141(5) 0.0044(4)
O32 0.0428(7) 0.0286(6) 0.0611(8) 0.0032(5) -0.0239(5) 0.0050(5)
C32 0.0281(7) 0.0270(8) 0.0287(7) 0.0010(6) -0.0032(5) 0.0029(6)
C33 0.0277(7) 0.0234(8) 0.0285(7) 0.0014(6) -0.0021(5) 0.0037(5)
C34 0.0286(7) 0.0246(8) 0.0285(7) 0.0010(6) -0.0027(5) 0.0038(6)
C35 0.0289(7) 0.0242(8) 0.0290(7) 0.0011(6) -0.0031(6) 0.0040(6)
C36 0.0272(7) 0.0243(9) 0.0301(8) 0.0020(6) -0.0023(6) 0.0027(6)

loop_
_atom_type_symbol
_atom_type_description
_atom_type_scat_dispersion_real
_atom_type_scat_dispersion_imag
_atom_type_scat_source
C C 0.0181 0.0091 'International Tables Vol C Tables 4.2.6.8 and 6.1.1.4'
H H 0.0000 0.0000 'International Tables Vol C Tables 4.2.6.8 and 6.1.1.4'
N N 0.0311 0.0180 'International Tables Vol C Tables 4.2.6.8 and 6.1.1.4'
O O 0.0492 0.0322 'International Tables Vol C Tables 4.2.6.8 and 6.1.1.4'

loop_
_geom_angle_atom_site_label_1
_geom_angle_atom_site_label_2
_geom_angle_atom_site_label_3
_geom_angle
_geom_angle_site_symmetry_1
_geom_angle_site_symmetry_3
C12 N11 C15 106.11(11) . .
C12 N11 C27 130.03(10) . .
C15 N11 C27 123.57(10) . .
N13 C12 N11 111.32(11) . .
N13 C12 C12 124.98(15) . 2_545
N11 C12 C12 123.69(14) . 2_545
C12 N13 C14 105.41(11) . .
C15 C14 N13 110.30(12) . .
C15 C14 H14 124.8 . .
N13 C14 H14 124.8 . .
C14 C15 N11 106.86(11) . .
C14 C15 H15 126.6 . .
N11 C15 H15 126.6 . .
C26 N21 C22 117.65(11) . .
N21 C22 C23 123.19(12) . .
N21 C22 H22 118.4 . .
C23 C22 H22 118.4 . .
C22 C23 C24 119.08(13) . .
C22 C23 H23 120.5 . .
C24 C23 H23 120.5 . .
C25 C24 C23 117.76(12) . .
C25 C24 C27 123.63(12) . .
C23 C24 C27 118.57(12) . .
C26 C25 C24 119.37(13) . .
C26 C25 H25 120.3 . .
C24 C25 H25 120.3 . .
N21 C26 C25 122.80(13) . .
N21 C26 H26 118.6 . .
C25 C26 H26 118.6 . .
N11 C27 C24 115.10(11) . .
N11 C27 H27A 108.5 . .
C24 C27 H27A 108.5 . .
N11 C27 H27B 108.5 . .
C24 C27 H27B 108.5 . .
H27A C27 H27B 107.5 . .
O32 C31 O31 123.12(12) . .
O32 C31 C32 124.86(13) . .
O31 C31 C32 112.01(12) . .
C31 O31 H31 109.3(12) . .
C31 C32 C33 115.39(12) . .
C31 C32 H32A 108.4 . .
C33 C32 H32A 108.4 . .
C31 C32 H32B 108.4 . .
C33 C32 H32B 108.4 . .
H32A C32 H32B 107.5 . .
C32 C33 C34 110.93(11) . .
C32 C33 H33A 109.5 . .
C34 C33 H33A 109.5 . .
C32 C33 H33B 109.5 . .
C34 C33 H33B 109.5 . .
H33A C33 H33B 108.0 . .
C35 C34 C33 114.61(11) . .
C35 C34 H34A 108.6 . .
C33 C34 H34A 108.6 . .
C35 C34 H34B 108.6 . .
C33 C34 H34B 108.6 . .
H34A C34 H34B 107.6 . .
C34 C35 C36 112.88(12) . .
C34 C35 H35A 109.0 . .
C36 C35 H35A 109.0 . .
C34 C35 H35B 109.0 . .
C36 C35 H35B 109.0 . .
H35A C35 H35B 107.8 . .
C36 C36 C35 113.81(14) 2_886 .
C36 C36 H36A 108.8 2_886 .
C35 C36 H36A 108.8 . .
C36 C36 H36B 108.8 2_886 .
C35 C36 H36B 108.8 . .
H36A C36 H36B 107.7 . .

loop_
_geom_bond_atom_site_label_1
_geom_bond_atom_site_label_2
_geom_bond_distance
_geom_bond_site_symmetry_2
N11 C12 1.3796(17) .
N11 C15 1.3861(17) .
N11 C27 1.4673(16) .
C12 N13 1.3383(17) .
C12 C12 1.465(3) 2_545
N13 C14 1.3818(17) .
C14 C15 1.363(2) .
C14 H14 0.9500 .
C15 H15 0.9500 .
N21 C26 1.3461(18) .
N21 C22 1.3483(19) .
C22 C23 1.3902(19) .
C22 H22 0.9500 .
C23 C24 1.4014(19) .
C23 H23 0.9500 .
C24 C25 1.397(2) .
C24 C27 1.5210(18) .
C25 C26 1.3953(18) .
C25 H25 0.9500 .
C26 H26 0.9500 .
C27 H27A 0.9900 .
C27 H27B 0.9900 .
C31 O32 1.2189(18) .
C31 O31 1.3277(17) .
C31 C32 1.5140(18) .
O31 H31 0.89(2) .
C32 C33 1.5248(19) .
C32 H32A 0.9900 .
C32 H32B 0.9900 .
C33 C34 1.5399(17) .
C33 H33A 0.9900 .
C33 H33B 0.9900 .
C34 C35 1.5292(19) .
C34 H34A 0.9900 .
C34 H34B 0.9900 .
C35 C36 1.5379(19) .
C35 H35A 0.9900 .
C35 H35B 0.9900 .
C36 C36 1.530(3) 2_886
C36 H36A 0.9900 .
C36 H36B 0.9900 .

loop_
_geom_hbond_atom_site_label_D
_geom_hbond_atom_site_label_H
_geom_hbond_atom_site_label_A
_geom_hbond_distance_DH
_geom_hbond_distance_HA
_geom_hbond_distance_DA
_geom_hbond_angle_DHA
O31 H31 N21 0.89(2) 1.80(2) 2.6890(15) 176.6(19)

loop_
_geom_torsion_atom_site_label_1
_geom_torsion_atom_site_label_2
_geom_torsion_atom_site_label_3
_geom_torsion_atom_site_label_4
_geom_torsion
_geom_torsion_site_symmetry_1
_geom_torsion_site_symmetry_4
C15 N11 C12 N13 0.71(14) . .
C27 N11 C12 N13 -173.07(12) . .
C15 N11 C12 C12 -179.10(16) . 2_545
C27 N11 C12 C12 7.1(2) . 2_545
N11 C12 N13 C14 -0.43(14) . .
C12 C12 N13 C14 179.38(16) 2_545 .
C12 N13 C14 C15 -0.03(15) . .
N13 C14 C15 N11 0.46(15) . .
C12 N11 C15 C14 -0.69(14) . .
C27 N11 C15 C14 173.59(12) . .
C26 N21 C22 C23 -3.33(19) . .
N21 C22 C23 C24 0.4(2) . .
C22 C23 C24 C25 3.10(18) . .
C22 C23 C24 C27 -174.82(11) . .
C23 C24 C25 C26 -3.65(19) . .
C27 C24 C25 C26 174.16(11) . .
C22 N21 C26 C25 2.74(19) . .
C24 C25 C26 N21 0.7(2) . .
C12 N11 C27 C24 -88.16(16) . .
C15 N11 C27 C24 99.01(14) . .
C25 C24 C27 N11 12.28(18) . .
C23 C24 C27 N11 -169.93(10) . .
O32 C31 C32 C33 7.3(2) . .
O31 C31 C32 C33 -172.60(11) . .
C31 C32 C33 C34 179.93(11) . .
C32 C33 C34 C35 -179.39(10) . .
C33 C34 C35 C36 174.69(11) . .
C34 C35 C36 C36 178.98(12) . 2_886
